data_4305134
loop_
_publ_author_name
'Yunjun Wu'
'Shaowu Wang'
'Xiancui Zhu'
'Gaosheng Yang'
'Yun Wei'
'Lijun Zhang'
'Hai-bin Song'

_publ_section_title
;
Synthesis, Characterization, and Catalytic Activity of Rare Earth Metal
Amides Supported by a Diamido Ligand with a CH2SiMe2 Link
;
_journal_name_full 'Inorganic Chemistry'
_journal_page_first 5503
_journal_page_last 5511
_journal_paper_doi 10.1021/ic800496d
_journal_volume 47
_journal_year 2008
_chemical_formula_sum 'C37 H66 Dy N3 O Si3'
_chemical_formula_weight 815.70
_chemical_name_systematic
; 
 ? 
;
_space_group_IT_number 19
_symmetry_cell_setting orthorhombic
_symmetry_space_group_name_Hall 'P 2ac 2ab'
_symmetry_space_group_name_H-M 'P 21 21 21'
_atom_sites_solution_hydrogens geom
_atom_sites_solution_primary direct
_atom_sites_solution_secondary difmap
_audit_creation_method SHELXL-97
_cell_angle_alpha 90.00
_cell_angle_beta 90.00
_cell_angle_gamma 90.00
_cell_formula_units_Z 8
_cell_length_a 11.2552(9)
_cell_length_b 21.0568(16)
_cell_length_c 37.425(3)
_cell_measurement_temperature 293(2)
_cell_volume 8869.7(12)
_computing_structure_refinement 'SHELXL-97 (Sheldrick, 1997)'
_computing_structure_solution 'SHELXS-97 (Sheldrick, 1990)'
_diffrn_ambient_temperature 293(2)
_diffrn_measured_fraction_theta_full 0.996
_diffrn_measured_fraction_theta_max 0.996
_diffrn_radiation_monochromator graphite
_diffrn_radiation_source 'fine-focus sealed tube'
_diffrn_radiation_type MoK\a
_diffrn_radiation_wavelength 0.71073
_diffrn_reflns_av_R_equivalents 0.0247
_diffrn_reflns_av_sigmaI/netI 0.0316
_diffrn_reflns_limit_h_max 13
_diffrn_reflns_limit_h_min -14
_diffrn_reflns_limit_k_max 24
_diffrn_reflns_limit_k_min -27
_diffrn_reflns_limit_l_max 48
_diffrn_reflns_limit_l_min -48
_diffrn_reflns_number 77014
_diffrn_reflns_theta_full 27.60
_diffrn_reflns_theta_max 27.60
_diffrn_reflns_theta_min 1.46
_exptl_absorpt_coefficient_mu 1.794
_exptl_crystal_density_diffrn 1.222
_exptl_crystal_density_method 'not measured'
_exptl_crystal_F_000 3400
_refine_diff_density_max 0.574
_refine_diff_density_min -1.037
_refine_diff_density_rms 0.056
_refine_ls_abs_structure_details 'Flack H D (1983), Acta Cryst. A39, 876-881'
_refine_ls_abs_structure_Flack 0.010(6)
_refine_ls_extinction_coef 0.00005(2)
_refine_ls_extinction_expression Fc^*^=kFc[1+0.001xFc^2^\l^3^/sin(2\q)]^-1/4^
_refine_ls_extinction_method SHELXL
_refine_ls_goodness_of_fit_ref 1.057
_refine_ls_hydrogen_treatment mixed
_refine_ls_matrix_type full
_refine_ls_number_parameters 844
_refine_ls_number_reflns 20459
_refine_ls_number_restraints 0
_refine_ls_restrained_S_all 1.057
_refine_ls_R_factor_all 0.0349
_refine_ls_R_factor_gt 0.0296
_refine_ls_shift/su_max 0.848
_refine_ls_shift/su_mean 0.015
_refine_ls_structure_factor_coef Fsqd
_refine_ls_weighting_details 'calc w=1/[\s^2^(Fo^2^)+(0.0381P)^2^+2.0331P] where P=(Fo^2^+2Fc^2^)/3'
_refine_ls_weighting_scheme calc
_refine_ls_wR_factor_gt 0.0716
_refine_ls_wR_factor_ref 0.0738
_reflns_number_gt 18661
_reflns_number_total 20459
_reflns_threshold_expression >2sigma(I)
_cod_data_source_file ic800496d-file002_3.cif
_cod_data_source_block 071101a_0m
_cod_depositor_comments
;
The following automatic conversions were performed:
'_symmetry_cell_setting' value 'Orthorhombic' changed to 'orthorhombic'
according to '/home/saulius/struct/CIF-dictionaries/cif_core.dic'
dictionary named 'cif_core.dic' version 2.4.1 from 2010-06-29.

Automatic conversion script
Id: cif_fix_enum 1527 2010-12-29 10:47:43Z saulius 
;
_cod_original_cell_volume 8869.8(12)
_cod_database_code 4305134

loop_
_symmetry_equiv_pos_as_xyz
'x, y, z'
'-x+1/2, -y, z+1/2'
'-x, y+1/2, -z+1/2'
'x+1/2, -y+1/2, -z'

loop_
_atom_site_label
_atom_site_type_symbol
_atom_site_fract_x
_atom_site_fract_y
_atom_site_fract_z
_atom_site_U_iso_or_equiv
_atom_site_adp_type
_atom_site_occupancy
_atom_site_symmetry_multiplicity
_atom_site_calc_flag
_atom_site_refinement_flags
_atom_site_disorder_assembly
_atom_site_disorder_group
Dy1 Dy 0.722916(13) 0.205840(7) 0.247616(4) 0.04169(4) Uani 1 1 d . . .
Dy2 Dy 0.444221(15) 0.486246(8) 1.006238(4) 0.04693(5) Uani 1 1 d . . .
N3 N 0.6121(3) 0.53844(19) 1.02299(9) 0.0648(9) Uani 1 1 d . . .
N1 N 0.3591(3) 0.48800(15) 0.95259(7) 0.0453(6) Uani 1 1 d . . .
N6 N 0.7989(3) 0.29025(15) 0.21835(8) 0.0525(7) Uani 1 1 d . . .
N4 N 0.5406(3) 0.16529(16) 0.24981(9) 0.0585(7) Uani 1 1 d . . .
O1 O 0.8233(3) 0.12444(17) 0.21838(10) 0.0832(10) Uani 1 1 d . . .
Si1 Si 0.24699(9) 0.43234(5) 0.95326(3) 0.0476(2) Uani 1 1 d . . .
Si5 Si 0.89749(11) 0.34266(5) 0.23736(3) 0.0580(3) Uani 1 1 d . . .
Si4 Si 0.75127(14) 0.29940(7) 0.17546(3) 0.0757(4) Uani 1 1 d . . .
Si2 Si 0.69992(11) 0.49920(8) 1.05278(4) 0.0763(4) Uani 1 1 d . . .
C13 C 0.2666(5) 0.3714(2) 0.91735(13) 0.0813(14) Uani 1 1 d . . .
H13A H 0.2741 0.3922 0.8946 0.122 Uiso 1 1 calc R . .
H13B H 0.1987 0.3438 0.9170 0.122 Uiso 1 1 calc R . .
H13C H 0.3369 0.3470 0.9220 0.122 Uiso 1 1 calc R . .
C8 C 0.3609(5) 0.5670(2) 0.90386(12) 0.0743(14) Uani 1 1 d . . .
C9 C 0.4141(4) 0.5139(2) 0.92210(9) 0.0560(9) Uani 1 1 d . . .
C4 C 0.5256(4) 0.4923(2) 0.91059(10) 0.0681(12) Uani 1 1 d . . .
C12 C 0.2391(6) 0.5909(2) 0.91347(15) 0.0844(16) Uani 1 1 d . . .
H12 H 0.2126 0.5690 0.9351 0.101 Uiso 1 1 calc R . .
C7 C 0.4236(8) 0.5948(3) 0.87549(14) 0.101(2) Uani 1 1 d . . .
H7 H 0.3891 0.6282 0.8629 0.121 Uiso 1 1 calc R . .
C5 C 0.5833(6) 0.5233(3) 0.88250(14) 0.097(2) Uani 1 1 d . . .
H5 H 0.6572 0.5087 0.8750 0.117 Uiso 1 1 calc R . .
C6 C 0.5338(8) 0.5741(4) 0.86603(16) 0.115(3) Uani 1 1 d . . .
H6 H 0.5755 0.5950 0.8481 0.138 Uiso 1 1 calc R . .
C10 C 0.1509(8) 0.5757(4) 0.8830(2) 0.142(3) Uani 1 1 d . . .
H10A H 0.1665 0.6031 0.8630 0.213 Uiso 1 1 calc R . .
H10B H 0.0711 0.5825 0.8913 0.213 Uiso 1 1 calc R . .
H10C H 0.1602 0.5323 0.8758 0.213 Uiso 1 1 calc R . .
C17 C 0.4733(5) 0.2799(3) 0.98823(16) 0.0906(16) Uani 1 1 d . . .
H17 H 0.4490 0.3192 0.9763 0.109 Uiso 1 1 calc R . .
C24 C 0.2811(6) 0.3980(3) 1.09302(12) 0.0903(17) Uani 1 1 d . . .
H24 H 0.2875 0.4327 1.0757 0.108 Uiso 1 1 calc R . .
C27 C 0.3804(4) 0.3398(2) 1.04132(11) 0.0586(10) Uani 1 1 d . . .
C23 C 0.3413(5) 0.3404(3) 1.07707(13) 0.0772(14) Uani 1 1 d . . .
C19 C 0.4309(5) 0.2843(2) 1.02631(14) 0.0758(13) Uani 1 1 d . . .
C20 C 0.4441(7) 0.2321(3) 1.0488(2) 0.112(2) Uani 1 1 d . . .
H20 H 0.4791 0.1953 1.0399 0.134 Uiso 1 1 calc R . .
C26 C 0.1478(7) 0.3852(5) 1.0995(2) 0.144(3) Uani 1 1 d . . .
H26A H 0.1124 0.3690 1.0780 0.216 Uiso 1 1 calc R . .
H26B H 0.1092 0.4241 1.1062 0.216 Uiso 1 1 calc R . .
H26C H 0.1389 0.3547 1.1184 0.216 Uiso 1 1 calc R . .
C22 C 0.3561(7) 0.2855(4) 1.09738(17) 0.114(2) Uani 1 1 d . . .
H22 H 0.3300 0.2849 1.1210 0.136 Uiso 1 1 calc R . .
C61 C 0.8296(3) 0.19766(19) 0.33213(10) 0.0526(8) Uani 1 1 d . . .
C56 C 0.9415(4) 0.1676(2) 0.33658(12) 0.0664(11) Uani 1 1 d . . .
C59 C 0.8705(6) 0.2637(3) 0.38327(13) 0.0845(16) Uani 1 1 d . . .
H59 H 0.8485 0.2963 0.3987 0.101 Uiso 1 1 calc R . .
C58 C 0.9780(6) 0.2352(3) 0.38749(15) 0.0929(18) Uani 1 1 d . . .
H58 H 1.0278 0.2482 0.4059 0.111 Uiso 1 1 calc R . .
C60 C 0.7926(4) 0.2448(2) 0.35623(11) 0.0663(11) Uani 1 1 d . . .
C62 C 0.6703(5) 0.2748(3) 0.35370(14) 0.0776(13) Uani 1 1 d . . .
H62 H 0.6296 0.2552 0.3334 0.093 Uiso 1 1 calc R . .
C55 C 0.9821(5) 0.1148(3) 0.31295(18) 0.0895(17) Uani 1 1 d . . .
H55 H 0.9262 0.1118 0.2929 0.107 Uiso 1 1 calc R . .
C57 C 1.0139(5) 0.1875(3) 0.36493(16) 0.0850(16) Uani 1 1 d . . .
H57 H 1.0872 0.1681 0.3685 0.102 Uiso 1 1 calc R . .
C46 C 0.4356(4) 0.1837(2) 0.23164(10) 0.0583(10) Uani 1 1 d . . .
C41 C 0.3878(4) 0.1454(2) 0.20412(10) 0.0583(10) Uani 1 1 d . . .
C45 C 0.3813(4) 0.2430(2) 0.23936(12) 0.0692(12) Uani 1 1 d . . .
C44 C 0.2838(5) 0.2617(3) 0.21966(17) 0.0925(17) Uani 1 1 d . . .
H44 H 0.2482 0.3006 0.2246 0.111 Uiso 1 1 calc R . .
C42 C 0.2897(4) 0.1668(3) 0.18560(13) 0.0795(14) Uani 1 1 d . . .
H42 H 0.2579 0.1413 0.1677 0.095 Uiso 1 1 calc R . .
C43 C 0.2377(5) 0.2237(3) 0.19264(15) 0.0941(17) Uani 1 1 d . . .
H43 H 0.1721 0.2371 0.1795 0.113 Uiso 1 1 calc R . .
C2 C 0.5839(5) 0.4341(3) 0.92627(13) 0.0815(15) Uani 1 1 d . . .
H2 H 0.5324 0.4191 0.9456 0.098 Uiso 1 1 calc R . .
C3 C 0.5934(6) 0.3793(3) 0.89856(17) 0.112(2) Uani 1 1 d . . .
H3A H 0.5154 0.3677 0.8906 0.167 Uiso 1 1 calc R . .
H3B H 0.6309 0.3433 0.9095 0.167 Uiso 1 1 calc R . .
H3C H 0.6400 0.3932 0.8785 0.167 Uiso 1 1 calc R . .
C11 C 0.2372(8) 0.6618(3) 0.9204(2) 0.131(3) Uani 1 1 d . . .
H11A H 0.2845 0.6712 0.9411 0.196 Uiso 1 1 calc R . .
H11B H 0.1568 0.6754 0.9245 0.196 Uiso 1 1 calc R . .
H11C H 0.2689 0.6838 0.9001 0.196 Uiso 1 1 calc R . .
C1 C 0.7070(6) 0.4458(4) 0.9425(2) 0.131(3) Uani 1 1 d . . .
H1A H 0.7561 0.4674 0.9254 0.196 Uiso 1 1 calc R . .
H1B H 0.7428 0.4059 0.9486 0.196 Uiso 1 1 calc R . .
H1C H 0.6993 0.4714 0.9636 0.196 Uiso 1 1 calc R . .
C16 C 0.4192(7) 0.2263(4) 0.9679(2) 0.127(3) Uani 1 1 d . . .
H16A H 0.4439 0.1867 0.9782 0.190 Uiso 1 1 calc R . .
H16B H 0.4445 0.2282 0.9435 0.190 Uiso 1 1 calc R . .
H16C H 0.3342 0.2295 0.9690 0.190 Uiso 1 1 calc R . .
C21 C 0.4075(7) 0.2330(4) 1.0834(2) 0.126(3) Uani 1 1 d . . .
H21 H 0.4181 0.1973 1.0977 0.151 Uiso 1 1 calc R . .
C14 C 0.0881(4) 0.4587(2) 0.94921(13) 0.0710(12) Uani 1 1 d . . .
H14A H 0.0753 0.4952 0.9641 0.107 Uiso 1 1 calc R . .
H14B H 0.0365 0.4249 0.9567 0.107 Uiso 1 1 calc R . .
H14C H 0.0713 0.4694 0.9248 0.107 Uiso 1 1 calc R . .
C63 C 0.6734(8) 0.3458(3) 0.3469(3) 0.148(3) Uani 1 1 d . . .
H63A H 0.7136 0.3666 0.3663 0.222 Uiso 1 1 calc R . .
H63B H 0.5936 0.3617 0.3452 0.222 Uiso 1 1 calc R . .
H63C H 0.7148 0.3541 0.3250 0.222 Uiso 1 1 calc R . .
C64 C 0.5953(7) 0.2617(4) 0.3870(2) 0.136(3) Uani 1 1 d . . .
H64A H 0.5870 0.2167 0.3901 0.203 Uiso 1 1 calc R . .
H64B H 0.5181 0.2805 0.3841 0.203 Uiso 1 1 calc R . .
H64C H 0.6335 0.2796 0.4075 0.203 Uiso 1 1 calc R . .
C28 C 0.6436(7) 0.4169(3) 1.05649(19) 0.115(2) Uani 1 1 d . . .
H28A H 0.5677 0.4172 1.0682 0.172 Uiso 1 1 calc R . .
H28B H 0.6985 0.3919 1.0702 0.172 Uiso 1 1 calc R . .
H28C H 0.6355 0.3989 1.0330 0.172 Uiso 1 1 calc R . .
C30 C 0.8582(6) 0.4932(6) 1.0395(3) 0.182(5) Uani 1 1 d . . .
H30A H 0.8675 0.5083 1.0155 0.274 Uiso 1 1 calc R . .
H30B H 0.8833 0.4497 1.0409 0.274 Uiso 1 1 calc R . .
H30C H 0.9058 0.5185 1.0553 0.274 Uiso 1 1 calc R . .
Si3 Si 0.64067(17) 0.61329(8) 1.00780(5) 0.0939(5) Uani 1 1 d . . .
C32 C 0.6705(12) 0.6710(4) 1.0437(2) 0.193(6) Uani 1 1 d . . .
H32A H 0.6084 0.6687 1.0613 0.289 Uiso 1 1 calc R . .
H32B H 0.6734 0.7130 1.0339 0.289 Uiso 1 1 calc R . .
H32C H 0.7453 0.6613 1.0548 0.289 Uiso 1 1 calc R . .
C33 C 0.5124(8) 0.6423(4) 0.9816(2) 0.155(4) Uani 1 1 d . . .
H33A H 0.4820 0.6085 0.9671 0.233 Uiso 1 1 calc R . .
H33B H 0.5372 0.6768 0.9666 0.233 Uiso 1 1 calc R . .
H33C H 0.4514 0.6568 0.9976 0.233 Uiso 1 1 calc R . .
C66 C 1.0155(5) 0.3709(3) 0.20611(15) 0.0818(14) Uani 1 1 d . . .
H66A H 1.0452 0.3357 0.1925 0.123 Uiso 1 1 calc R . .
H66B H 1.0792 0.3896 0.2196 0.123 Uiso 1 1 calc R . .
H66C H 0.9827 0.4020 0.1902 0.123 Uiso 1 1 calc R . .
C67 C 0.8246(6) 0.4156(2) 0.25449(19) 0.1043(19) Uani 1 1 d . . .
H67A H 0.7925 0.4393 0.2348 0.156 Uiso 1 1 calc R . .
H67B H 0.8819 0.4411 0.2669 0.156 Uiso 1 1 calc R . .
H67C H 0.7616 0.4040 0.2705 0.156 Uiso 1 1 calc R . .
C70 C 0.6329(6) 0.2394(4) 0.16710(14) 0.109(2) Uani 1 1 d . . .
H70A H 0.6604 0.1982 0.1745 0.163 Uiso 1 1 calc R . .
H70B H 0.6143 0.2385 0.1421 0.163 Uiso 1 1 calc R . .
H70C H 0.5631 0.2504 0.1804 0.163 Uiso 1 1 calc R . .
C68 C 0.8656(7) 0.2835(4) 0.14103(16) 0.123(3) Uani 1 1 d . . .
H68A H 0.9215 0.3179 0.1405 0.184 Uiso 1 1 calc R . .
H68B H 0.8282 0.2795 0.1181 0.184 Uiso 1 1 calc R . .
H68C H 0.9064 0.2447 0.1467 0.184 Uiso 1 1 calc R . .
C69 C 0.6926(9) 0.3796(4) 0.16572(19) 0.143(3) Uani 1 1 d . . .
H69A H 0.6162 0.3846 0.1768 0.214 Uiso 1 1 calc R . .
H69B H 0.6848 0.3849 0.1403 0.214 Uiso 1 1 calc R . .
H69C H 0.7462 0.4110 0.1749 0.214 Uiso 1 1 calc R . .
C65 C 0.9756(5) 0.3039(3) 0.27524(15) 0.0954(18) Uani 1 1 d . . .
H65A H 0.9193 0.2934 0.2936 0.143 Uiso 1 1 calc R . .
H65B H 1.0343 0.3324 0.2847 0.143 Uiso 1 1 calc R . .
H65C H 1.0137 0.2658 0.2670 0.143 Uiso 1 1 calc R . .
O2 O 0.3100(3) 0.55218(17) 1.03622(9) 0.0807(10) Uani 1 1 d . . .
C37 C 0.1918(7) 0.5673(5) 1.0258(2) 0.157(4) Uani 1 1 d . . .
H37A H 0.1423 0.5296 1.0265 0.188 Uiso 1 1 calc R . .
H37B H 0.1910 0.5839 1.0016 0.188 Uiso 1 1 calc R . .
C34 C 0.3288(7) 0.5802(4) 1.07085(17) 0.122(3) Uani 1 1 d . . .
H34A H 0.3499 0.5479 1.0882 0.146 Uiso 1 1 calc R . .
H34B H 0.3919 0.6115 1.0699 0.146 Uiso 1 1 calc R . .
C71 C 0.9394(8) 0.1296(4) 0.2034(3) 0.157(4) Uani 1 1 d . . .
H71A H 0.9909 0.1543 0.2188 0.188 Uiso 1 1 calc R . .
H71B H 0.9363 0.1496 0.1801 0.188 Uiso 1 1 calc R . .
C72 C 0.9820(9) 0.0639(5) 0.2005(4) 0.199(6) Uani 1 1 d . . .
H72 H 1.0607 0.0509 0.1987 0.238 Uiso 1 1 calc R . .
Si6 Si 0.53470(15) 0.11806(10) 0.28824(4) 0.1048(7) Uani 1 1 d . . .
C39 C 0.4396(5) 0.0826(2) 0.19380(12) 0.0690(11) Uani 1 1 d . . .
H39 H 0.5093 0.0749 0.2089 0.083 Uiso 1 1 calc R . .
C48 C 0.4274(5) 0.2871(3) 0.26780(16) 0.0922(17) Uani 1 1 d . . .
H48 H 0.4870 0.2640 0.2817 0.111 Uiso 1 1 calc R . .
C47 C 0.4869(7) 0.3439(3) 0.2517(3) 0.139(3) Uani 1 1 d . . .
H47A H 0.5538 0.3304 0.2377 0.208 Uiso 1 1 calc R . .
H47B H 0.5135 0.3717 0.2704 0.208 Uiso 1 1 calc R . .
H47C H 0.4316 0.3661 0.2366 0.208 Uiso 1 1 calc R . .
C40 C 0.4795(7) 0.0808(3) 0.15486(17) 0.107(2) Uani 1 1 d . . .
H40A H 0.4132 0.0902 0.1396 0.161 Uiso 1 1 calc R . .
H40B H 0.5095 0.0392 0.1493 0.161 Uiso 1 1 calc R . .
H40C H 0.5409 0.1117 0.1511 0.161 Uiso 1 1 calc R . .
C38 C 0.3518(6) 0.0285(3) 0.19968(18) 0.107(2) Uani 1 1 d . . .
H38A H 0.3236 0.0295 0.2239 0.160 Uiso 1 1 calc R . .
H38B H 0.3905 -0.0114 0.1952 0.160 Uiso 1 1 calc R . .
H38C H 0.2858 0.0332 0.1836 0.160 Uiso 1 1 calc R . .
C49 C 0.3276(7) 0.3080(5) 0.2937(2) 0.169(5) Uani 1 1 d . . .
H49A H 0.2711 0.3338 0.2812 0.254 Uiso 1 1 calc R . .
H49B H 0.3614 0.3321 0.3130 0.254 Uiso 1 1 calc R . .
H49C H 0.2885 0.2711 0.3032 0.254 Uiso 1 1 calc R . .
C18 C 0.6102(6) 0.2767(4) 0.9861(2) 0.138(3) Uani 1 1 d . . .
H18A H 0.6340 0.2702 0.9617 0.208 Uiso 1 1 calc R . .
H18B H 0.6384 0.2421 1.0005 0.208 Uiso 1 1 calc R . .
H18C H 0.6434 0.3158 0.9947 0.208 Uiso 1 1 calc R . .
C25 C 0.3374(8) 0.4201(4) 1.12772(17) 0.145(3) Uani 1 1 d . . .
H25A H 0.3271 0.3881 1.1457 0.217 Uiso 1 1 calc R . .
H25B H 0.3000 0.4588 1.1354 0.217 Uiso 1 1 calc R . .
H25C H 0.4206 0.4276 1.1240 0.217 Uiso 1 1 calc R . .
C51 C 0.4190(7) 0.1498(7) 0.3210(2) 0.215(7) Uani 1 1 d . . .
H51A H 0.3651 0.1775 0.3086 0.323 Uiso 1 1 calc R . .
H51B H 0.4581 0.1729 0.3397 0.323 Uiso 1 1 calc R . .
H51C H 0.3756 0.1149 0.3311 0.323 Uiso 1 1 calc R . .
C50 C 0.5025(12) 0.0338(4) 0.2832(3) 0.260(9) Uani 1 1 d . . .
H50A H 0.4266 0.0286 0.2719 0.390 Uiso 1 1 calc R . .
H50B H 0.5011 0.0140 0.3063 0.390 Uiso 1 1 calc R . .
H50C H 0.5629 0.0143 0.2687 0.390 Uiso 1 1 calc R . .
C36 C 0.1473(9) 0.6146(6) 1.0506(3) 0.197(6) Uani 1 1 d . . .
H36 H 0.0839 0.6424 1.0476 0.236 Uiso 1 1 calc R . .
C73 C 0.8846(11) 0.0258(5) 0.2009(4) 0.237(8) Uani 1 1 d . . .
H73 H 0.8817 -0.0165 0.1938 0.285 Uiso 1 1 calc R . .
C29 C 0.6964(10) 0.5333(4) 1.09849(17) 0.160(4) Uani 1 1 d . . .
H29A H 0.7147 0.5778 1.0974 0.240 Uiso 1 1 calc R . .
H29B H 0.7540 0.5121 1.1132 0.240 Uiso 1 1 calc R . .
H29C H 0.6187 0.5276 1.1086 0.240 Uiso 1 1 calc R . .
C54 C 1.1058(7) 0.1243(5) 0.2974(3) 0.174(5) Uani 1 1 d . . .
H54A H 1.1050 0.1598 0.2813 0.261 Uiso 1 1 calc R . .
H54B H 1.1294 0.0867 0.2848 0.261 Uiso 1 1 calc R . .
H54C H 1.1610 0.1324 0.3165 0.261 Uiso 1 1 calc R . .
C53 C 0.9805(10) 0.0508(3) 0.3328(3) 0.173(5) Uani 1 1 d . . .
H53A H 1.0473 0.0485 0.3487 0.259 Uiso 1 1 calc R . .
H53B H 0.9850 0.0167 0.3158 0.259 Uiso 1 1 calc R . .
H53C H 0.9083 0.0471 0.3463 0.259 Uiso 1 1 calc R . .
C74 C 0.7904(9) 0.0613(4) 0.2138(4) 0.234(7) Uani 1 1 d . . .
H74A H 0.7644 0.0440 0.2365 0.281 Uiso 1 1 calc R . .
H74B H 0.7244 0.0589 0.1972 0.281 Uiso 1 1 calc R . .
C35 C 0.2223(12) 0.6083(8) 1.0797(3) 0.271(9) Uani 1 1 d . . .
H35 H 0.2028 0.6215 1.1026 0.325 Uiso 1 1 calc R . .
C31 C 0.7698(9) 0.6169(5) 0.9762(3) 0.187(5) Uani 1 1 d . . .
H31A H 0.8391 0.5998 0.9876 0.281 Uiso 1 1 calc R . .
H31B H 0.7842 0.6603 0.9695 0.281 Uiso 1 1 calc R . .
H31C H 0.7520 0.5925 0.9552 0.281 Uiso 1 1 calc R . .
N5 N 0.7547(3) 0.18049(15) 0.30320(8) 0.0506(7) Uani 1 1 d . . .
C52 C 0.6764(5) 0.1246(2) 0.31051(14) 0.0842(15) Uani 1 1 d . . .
H52A H 0.6613 0.1237 0.3360 0.101 Uiso 1 1 calc R . .
H52B H 0.7215 0.0867 0.3048 0.101 Uiso 1 1 calc R . .
N2 N 0.3681(3) 0.39505(15) 1.01945(8) 0.0502(7) Uani 1 1 d . . .
C15 C 0.2546(3) 0.39397(19) 0.99913(10) 0.0556(9) Uani 1 1 d . . .
H15A H 0.1946 0.4141 1.0139 0.067 Uiso 1 1 calc R . .
H15B H 0.2314 0.3499 0.9964 0.067 Uiso 1 1 calc R . .

loop_
_atom_site_aniso_label
_atom_site_aniso_U_11
_atom_site_aniso_U_22
_atom_site_aniso_U_33
_atom_site_aniso_U_23
_atom_site_aniso_U_13
_atom_site_aniso_U_12
Dy1 0.03861(7) 0.04127(7) 0.04517(7) 0.00063(7) 0.00103(6) -0.00324(6)
Dy2 0.05048(8) 0.04590(9) 0.04441(8) -0.00126(7) -0.00061(7) -0.00550(7)
N3 0.066(2) 0.075(2) 0.0538(18) -0.0033(17) -0.0063(16) -0.0149(19)
N1 0.0511(15) 0.0434(15) 0.0416(13) 0.0009(13) -0.0003(11) -0.0026(13)
N6 0.0575(19) 0.0423(16) 0.0578(16) -0.0011(14) 0.0063(13) -0.0019(14)
N4 0.0466(15) 0.071(2) 0.0579(16) 0.0019(16) -0.0080(16) -0.0164(14)
O1 0.079(2) 0.073(2) 0.098(2) -0.0231(18) 0.0041(19) 0.0194(18)
Si1 0.0481(6) 0.0470(5) 0.0477(5) 0.0001(4) -0.0024(4) -0.0012(4)
Si5 0.0581(6) 0.0463(6) 0.0694(6) -0.0035(5) 0.0113(5) -0.0078(5)
Si4 0.0962(11) 0.0756(8) 0.0552(6) 0.0126(6) 0.0054(6) -0.0194(8)
Si2 0.0617(7) 0.0964(11) 0.0707(7) 0.0019(7) -0.0135(6) -0.0179(7)
C13 0.089(4) 0.077(3) 0.078(3) -0.032(2) -0.001(3) -0.008(3)
C8 0.115(4) 0.052(3) 0.055(2) 0.0068(19) -0.016(2) -0.028(3)
C9 0.077(3) 0.048(2) 0.0426(16) -0.0008(16) -0.0004(16) -0.0189(19)
C4 0.078(3) 0.076(3) 0.0507(19) -0.014(2) 0.0139(19) -0.019(2)
C12 0.096(4) 0.059(3) 0.098(3) 0.019(3) -0.028(3) -0.006(3)
C7 0.161(7) 0.072(4) 0.068(3) 0.022(3) -0.010(4) -0.039(4)
C5 0.105(4) 0.112(5) 0.074(3) -0.021(3) 0.030(3) -0.043(4)
C6 0.163(7) 0.111(5) 0.071(3) 0.010(3) 0.018(4) -0.066(5)
C10 0.155(7) 0.120(6) 0.152(7) 0.042(5) -0.087(6) -0.027(5)
C17 0.102(4) 0.070(3) 0.100(4) 0.004(3) 0.006(3) 0.034(3)
C24 0.107(4) 0.114(5) 0.050(2) 0.012(3) 0.010(3) -0.017(4)
C27 0.059(2) 0.056(2) 0.060(2) 0.0166(18) -0.0132(18) -0.0087(19)
C23 0.085(3) 0.082(3) 0.064(3) 0.023(2) -0.014(2) -0.026(3)
C19 0.076(3) 0.051(3) 0.100(3) 0.013(2) -0.026(3) 0.006(2)
C20 0.132(5) 0.066(3) 0.137(5) 0.033(4) -0.057(5) 0.003(4)
C26 0.108(6) 0.198(9) 0.126(6) -0.008(6) 0.031(5) -0.027(6)
C22 0.146(6) 0.110(5) 0.085(4) 0.046(4) -0.033(4) -0.035(5)
C61 0.0515(19) 0.053(2) 0.0528(18) 0.0116(17) -0.0086(15) -0.0049(17)
C56 0.058(2) 0.058(2) 0.083(3) 0.014(2) -0.020(2) -0.007(2)
C59 0.107(4) 0.083(4) 0.063(3) -0.006(2) -0.013(3) -0.026(3)
C58 0.097(4) 0.093(4) 0.089(3) 0.009(3) -0.040(3) -0.034(3)
C60 0.078(3) 0.063(3) 0.057(2) 0.0045(19) -0.001(2) -0.013(2)
C62 0.081(3) 0.078(3) 0.074(3) -0.016(2) 0.011(2) 0.003(3)
C55 0.059(3) 0.085(4) 0.125(5) -0.008(3) -0.023(3) 0.017(3)
C57 0.070(3) 0.079(4) 0.106(4) 0.017(3) -0.038(3) -0.014(3)
C46 0.0411(18) 0.076(3) 0.058(2) -0.0052(18) -0.0001(16) -0.0191(19)
C41 0.052(2) 0.073(3) 0.0501(19) 0.0006(19) -0.0071(16) -0.0161(19)
C45 0.053(2) 0.087(3) 0.068(2) -0.025(2) -0.0025(19) -0.001(2)
C44 0.063(3) 0.092(4) 0.123(4) -0.028(3) -0.020(3) 0.019(3)
C42 0.062(3) 0.101(4) 0.076(3) -0.015(3) -0.022(2) -0.011(3)
C43 0.066(3) 0.115(4) 0.101(4) -0.013(3) -0.029(3) 0.015(3)
C2 0.072(3) 0.105(4) 0.067(3) -0.023(3) 0.025(2) 0.000(3)
C3 0.110(5) 0.119(5) 0.106(4) -0.042(4) 0.025(4) 0.015(4)
C11 0.138(7) 0.060(3) 0.196(8) -0.005(4) -0.052(6) 0.009(4)
C1 0.084(4) 0.191(8) 0.117(5) -0.034(5) 0.002(4) 0.003(5)
C16 0.145(7) 0.108(5) 0.127(6) -0.029(4) 0.003(5) 0.001(5)
C21 0.159(7) 0.091(5) 0.127(6) 0.061(4) -0.064(5) -0.024(5)
C14 0.057(2) 0.078(3) 0.078(3) 0.007(2) -0.012(2) 0.000(2)
C63 0.114(6) 0.101(5) 0.229(10) 0.041(6) 0.009(6) 0.023(5)
C64 0.127(6) 0.151(7) 0.128(6) 0.013(5) 0.057(5) 0.022(5)
C28 0.116(5) 0.100(5) 0.128(5) 0.017(4) -0.041(4) -0.017(4)
C30 0.065(4) 0.279(14) 0.203(9) 0.081(10) -0.007(5) -0.008(6)
Si3 0.1127(12) 0.0779(9) 0.0910(9) 0.0029(8) -0.0151(9) -0.0402(9)
C32 0.334(16) 0.093(5) 0.151(7) -0.029(5) -0.055(9) -0.070(8)
C33 0.185(9) 0.088(5) 0.193(8) 0.030(5) -0.090(7) -0.026(5)
C66 0.072(3) 0.084(4) 0.090(3) 0.008(3) 0.014(3) -0.018(3)
C67 0.111(4) 0.063(3) 0.139(5) -0.037(3) 0.011(4) -0.008(3)
C70 0.115(5) 0.152(6) 0.060(3) 0.004(3) -0.011(3) -0.049(5)
C68 0.162(7) 0.130(6) 0.076(3) -0.023(4) 0.048(4) -0.058(5)
C69 0.184(9) 0.140(7) 0.105(5) 0.056(5) -0.023(5) 0.018(6)
C65 0.089(4) 0.109(5) 0.088(3) 0.017(3) -0.009(3) -0.022(3)
O2 0.084(2) 0.082(2) 0.076(2) -0.0296(18) 0.0007(17) 0.0078(18)
C37 0.098(5) 0.223(10) 0.151(7) -0.105(7) -0.031(5) 0.069(6)
C34 0.126(6) 0.145(6) 0.094(4) -0.062(4) -0.011(4) 0.022(5)
C71 0.137(7) 0.118(6) 0.214(9) 0.001(6) 0.115(7) 0.037(5)
C72 0.119(7) 0.126(8) 0.351(17) -0.050(10) 0.066(9) 0.047(6)
Si6 0.0833(10) 0.1446(16) 0.0866(9) 0.0545(10) -0.0360(8) -0.0675(11)
C39 0.069(3) 0.061(3) 0.077(3) -0.002(2) -0.013(2) -0.014(2)
C48 0.060(3) 0.113(4) 0.104(4) -0.053(3) -0.001(3) 0.000(3)
C47 0.112(5) 0.104(5) 0.200(8) -0.072(6) 0.010(6) -0.026(4)
C40 0.130(6) 0.088(4) 0.104(4) -0.017(3) 0.025(4) 0.008(4)
C38 0.133(5) 0.077(4) 0.110(4) 0.003(3) -0.019(4) -0.038(4)
C49 0.097(5) 0.263(12) 0.149(7) -0.130(8) 0.023(5) -0.008(6)
C18 0.099(5) 0.134(6) 0.182(8) -0.003(6) 0.013(5) 0.042(5)
C25 0.162(8) 0.191(9) 0.081(4) -0.022(5) -0.011(5) -0.025(7)
C51 0.089(5) 0.43(2) 0.124(6) 0.109(10) 0.022(5) -0.041(9)
C50 0.401(19) 0.179(9) 0.200(9) 0.126(8) -0.195(12) -0.205(12)
C36 0.136(7) 0.256(13) 0.198(10) -0.146(10) -0.050(7) 0.087(8)
C73 0.154(9) 0.124(8) 0.43(2) -0.127(11) 0.063(12) 0.031(7)
C29 0.260(12) 0.139(7) 0.082(4) -0.027(4) -0.068(6) 0.003(7)
C54 0.080(5) 0.182(9) 0.260(12) -0.066(9) 0.002(6) 0.023(5)
C53 0.230(12) 0.069(5) 0.220(10) 0.003(5) -0.075(9) 0.039(6)
C74 0.127(7) 0.121(7) 0.45(2) -0.167(10) -0.023(10) 0.028(6)
C35 0.192(11) 0.42(2) 0.199(10) -0.225(13) -0.068(9) 0.144(13)
C31 0.187(10) 0.188(10) 0.187(9) 0.059(8) 0.055(8) -0.058(8)
N5 0.0433(17) 0.0522(17) 0.0564(16) 0.0047(14) -0.0030(12) -0.0007(13)
C52 0.104(4) 0.066(3) 0.082(3) 0.036(3) -0.013(3) -0.005(3)
N2 0.0527(17) 0.0476(17) 0.0504(15) 0.0071(13) 0.0012(13) -0.0009(14)
C15 0.046(2) 0.060(2) 0.061(2) 0.0132(18) -0.0006(16) -0.0057(16)

loop_
_atom_type_symbol
_atom_type_description
_atom_type_scat_dispersion_real
_atom_type_scat_dispersion_imag
_atom_type_scat_source
C C 0.0033 0.0016 'International Tables Vol C Tables 4.2.6.8 and 6.1.1.4'
H H 0.0000 0.0000 'International Tables Vol C Tables 4.2.6.8 and 6.1.1.4'
N N 0.0061 0.0033 'International Tables Vol C Tables 4.2.6.8 and 6.1.1.4'
O O 0.0106 0.0060 'International Tables Vol C Tables 4.2.6.8 and 6.1.1.4'
Si Si 0.0817 0.0704 'International Tables Vol C Tables 4.2.6.8 and 6.1.1.4'
Dy Dy -0.1892 4.4098 'International Tables Vol C Tables 4.2.6.8 and 6.1.1.4'

loop_
_geom_angle_atom_site_label_1
_geom_angle_atom_site_label_2
_geom_angle_atom_site_label_3
_geom_angle
_geom_angle_site_symmetry_1
_geom_angle_site_symmetry_3
_geom_angle_publ_flag
N5 Dy1 N4 91.26(12) . . ?
N5 Dy1 N6 126.50(11) . . ?
N4 Dy1 N6 132.08(12) . . ?
N5 Dy1 O1 100.89(13) . . ?
N4 Dy1 O1 100.53(13) . . ?
N6 Dy1 O1 99.67(12) . . ?
N2 Dy2 N1 92.90(11) . . ?
N2 Dy2 N3 134.11(13) . . ?
N1 Dy2 N3 126.76(12) . . ?
N2 Dy2 O2 99.31(13) . . ?
N1 Dy2 O2 98.34(12) . . ?
N3 Dy2 O2 96.75(13) . . ?
Si2 N3 Si3 123.8(2) . . ?
Si2 N3 Dy2 115.4(2) . . ?
Si3 N3 Dy2 120.8(2) . . ?
C9 N1 Si1 126.7(2) . . ?
C9 N1 Dy2 123.3(2) . . ?
Si1 N1 Dy2 106.93(14) . . ?
Si4 N6 Si5 121.37(19) . . ?
Si4 N6 Dy1 115.31(16) . . ?
Si5 N6 Dy1 123.32(17) . . ?
C46 N4 Si6 121.2(3) . . ?
C46 N4 Dy1 130.3(3) . . ?
Si6 N4 Dy1 106.47(15) . . ?
C74 O1 C71 105.6(6) . . ?
C74 O1 Dy1 129.2(5) . . ?
C71 O1 Dy1 125.0(4) . . ?
N1 Si1 C13 111.7(2) . . ?
N1 Si1 C14 119.69(19) . . ?
C13 Si1 C14 104.9(2) . . ?
N1 Si1 C15 105.63(15) . . ?
C13 Si1 C15 110.6(2) . . ?
C14 Si1 C15 103.96(19) . . ?
N6 Si5 C67 112.9(2) . . ?
N6 Si5 C65 109.8(2) . . ?
C67 Si5 C65 108.0(3) . . ?
N6 Si5 C66 113.9(2) . . ?
C67 Si5 C66 105.5(3) . . ?
C65 Si5 C66 106.3(3) . . ?
N6 Si4 C69 113.7(3) . . ?
N6 Si4 C68 114.6(3) . . ?
C69 Si4 C68 106.1(4) . . ?
N6 Si4 C70 107.8(2) . . ?
C69 Si4 C70 109.3(4) . . ?
C68 Si4 C70 104.9(3) . . ?
N3 Si2 C28 107.7(3) . . ?
N3 Si2 C30 114.5(3) . . ?
C28 Si2 C30 106.6(5) . . ?
N3 Si2 C29 113.8(3) . . ?
C28 Si2 C29 106.6(4) . . ?
C30 Si2 C29 107.1(5) . . ?
C7 C8 C9 118.3(6) . . ?
C7 C8 C12 120.0(5) . . ?
C9 C8 C12 121.7(4) . . ?
C4 C9 N1 121.1(4) . . ?
C4 C9 C8 118.6(4) . . ?
N1 C9 C8 120.1(4) . . ?
C5 C4 C9 119.7(5) . . ?
C5 C4 C2 118.0(5) . . ?
C9 C4 C2 122.2(4) . . ?
C8 C12 C11 112.6(5) . . ?
C8 C12 C10 109.9(6) . . ?
C11 C12 C10 108.7(5) . . ?
C6 C7 C8 121.4(6) . . ?
C6 C5 C4 121.3(6) . . ?
C5 C6 C7 120.6(6) . . ?
C16 C17 C19 113.6(6) . . ?
C16 C17 C18 110.4(6) . . ?
C19 C17 C18 111.6(6) . . ?
C23 C24 C25 113.4(6) . . ?
C23 C24 C26 111.0(6) . . ?
C25 C24 C26 108.9(6) . . ?
C23 C27 C19 120.6(4) . . ?
C23 C27 N2 120.5(4) . . ?
C19 C27 N2 118.9(4) . . ?
C22 C23 C27 118.2(6) . . ?
C22 C23 C24 120.2(6) . . ?
C27 C23 C24 121.5(4) . . ?
C20 C19 C27 117.1(6) . . ?
C20 C19 C17 119.3(5) . . ?
C27 C19 C17 123.6(4) . . ?
C21 C20 C19 122.1(7) . . ?
C21 C22 C23 121.2(7) . . ?
C60 C61 N5 119.6(4) . . ?
C60 C61 C56 120.2(4) . . ?
N5 C61 C56 120.2(4) . . ?
C57 C56 C61 118.1(5) . . ?
C57 C56 C55 119.6(5) . . ?
C61 C56 C55 122.3(4) . . ?
C58 C59 C60 121.2(6) . . ?
C59 C58 C57 120.9(5) . . ?
C59 C60 C61 118.7(5) . . ?
C59 C60 C62 119.7(5) . . ?
C61 C60 C62 121.6(4) . . ?
C63 C62 C60 113.7(5) . . ?
C63 C62 C64 109.1(6) . . ?
C60 C62 C64 112.0(5) . . ?
C56 C55 C54 114.1(6) . . ?
C56 C55 C53 111.3(6) . . ?
C54 C55 C53 108.0(7) . . ?
C58 C57 C56 120.8(5) . . ?
C41 C46 N4 120.6(4) . . ?
C41 C46 C45 119.1(4) . . ?
N4 C46 C45 120.1(3) . . ?
C42 C41 C46 118.9(5) . . ?
C42 C41 C39 118.1(4) . . ?
C46 C41 C39 123.0(4) . . ?
C44 C45 C46 119.0(4) . . ?
C44 C45 C48 118.4(5) . . ?
C46 C45 C48 122.6(4) . . ?
C45 C44 C43 121.4(5) . . ?
C43 C42 C41 122.3(5) . . ?
C42 C43 C44 119.2(5) . . ?
C4 C2 C1 114.7(6) . . ?
C4 C2 C3 111.9(5) . . ?
C1 C2 C3 108.6(5) . . ?
C22 C21 C20 120.7(6) . . ?
N3 Si3 C32 113.6(3) . . ?
N3 Si3 C33 109.6(3) . . ?
C32 Si3 C33 108.1(5) . . ?
N3 Si3 C31 113.2(4) . . ?
C32 Si3 C31 107.0(5) . . ?
C33 Si3 C31 104.9(4) . . ?
C37 O2 C34 107.1(5) . . ?
C37 O2 Dy2 127.2(3) . . ?
C34 O2 Dy2 125.4(4) . . ?
O2 C37 C36 107.4(6) . . ?
C35 C34 O2 105.3(6) . . ?
O1 C71 C72 104.9(7) . . ?
C73 C72 C71 107.0(8) . . ?
N4 Si6 C52 107.63(19) . . ?
N4 Si6 C50 118.4(3) . . ?
C52 Si6 C50 107.3(4) . . ?
N4 Si6 C51 110.8(4) . . ?
C52 Si6 C51 106.2(4) . . ?
C50 Si6 C51 105.8(6) . . ?
C41 C39 C40 112.6(4) . . ?
C41 C39 C38 111.7(5) . . ?
C40 C39 C38 108.0(5) . . ?
C47 C48 C45 111.3(6) . . ?
C47 C48 C49 110.5(6) . . ?
C45 C48 C49 111.7(5) . . ?
C35 C36 C37 103.2(8) . . ?
C72 C73 C74 107.6(8) . . ?
C73 C74 O1 110.8(9) . . ?
C34 C35 C36 112.5(8) . . ?
C61 N5 C52 114.3(3) . . ?
C61 N5 Dy1 139.8(2) . . ?
C52 N5 Dy1 105.7(3) . . ?
N5 C52 Si6 119.7(3) . . ?
C27 N2 C15 111.3(3) . . ?
C27 N2 Dy2 144.7(3) . . ?
C15 N2 Dy2 103.7(2) . . ?
N2 C15 Si1 119.6(2) . . ?

loop_
_geom_bond_atom_site_label_1
_geom_bond_atom_site_label_2
_geom_bond_distance
_geom_bond_site_symmetry_2
_geom_bond_publ_flag
Dy1 N5 2.177(3) . ?
Dy1 N4 2.224(3) . ?
Dy1 N6 2.256(3) . ?
Dy1 O1 2.326(3) . ?
Dy2 N2 2.160(3) . ?
Dy2 N1 2.225(3) . ?
Dy2 N3 2.274(4) . ?
Dy2 O2 2.339(3) . ?
N3 Si2 1.704(4) . ?
N3 Si3 1.706(4) . ?
N1 C9 1.408(4) . ?
N1 Si1 1.723(3) . ?
N6 Si4 1.703(3) . ?
N6 Si5 1.719(3) . ?
N4 C46 1.418(5) . ?
N4 Si6 1.750(4) . ?
O1 C74 1.390(9) . ?
O1 C71 1.426(8) . ?
Si1 C13 1.871(4) . ?
Si1 C14 1.879(4) . ?
Si1 C15 1.899(4) . ?
Si5 C67 1.855(5) . ?
Si5 C65 1.858(6) . ?
Si5 C66 1.867(5) . ?
Si4 C69 1.850(7) . ?
Si4 C68 1.852(6) . ?
Si4 C70 1.863(6) . ?
Si2 C28 1.851(7) . ?
Si2 C30 1.854(7) . ?
Si2 C29 1.856(6) . ?
C8 C7 1.403(8) . ?
C8 C9 1.441(6) . ?
C8 C12 1.503(9) . ?
C9 C4 1.402(6) . ?
C4 C5 1.397(7) . ?
C4 C2 1.508(8) . ?
C12 C11 1.516(8) . ?
C12 C10 1.546(8) . ?
C7 C6 1.362(11) . ?
C5 C6 1.354(10) . ?
C17 C16 1.491(9) . ?
C17 C19 1.506(8) . ?
C17 C18 1.544(9) . ?
C24 C23 1.511(9) . ?
C24 C25 1.518(8) . ?
C24 C26 1.543(9) . ?
C27 C23 1.409(7) . ?
C27 C19 1.416(7) . ?
C27 N2 1.428(5) . ?
C23 C22 1.394(8) . ?
C19 C20 1.393(7) . ?
C20 C21 1.360(11) . ?
C22 C21 1.352(11) . ?
C61 C60 1.404(6) . ?
C61 N5 1.419(5) . ?
C61 C56 1.420(6) . ?
C56 C57 1.402(6) . ?
C56 C55 1.491(8) . ?
C59 C58 1.359(9) . ?
C59 C60 1.397(7) . ?
C58 C57 1.374(9) . ?
C60 C62 1.518(7) . ?
C62 C63 1.516(9) . ?
C62 C64 1.530(8) . ?
C55 C54 1.522(10) . ?
C55 C53 1.540(10) . ?
C46 C41 1.416(5) . ?
C46 C45 1.419(7) . ?
C41 C42 1.379(6) . ?
C41 C39 1.495(7) . ?
C45 C44 1.380(7) . ?
C45 C48 1.505(6) . ?
C44 C43 1.390(8) . ?
C42 C43 1.361(8) . ?
C2 C1 1.533(8) . ?
C2 C3 1.555(7) . ?
Si3 C32 1.843(7) . ?
Si3 C33 1.849(8) . ?
Si3 C31 1.876(9) . ?
O2 C37 1.423(8) . ?
O2 C34 1.439(6) . ?
C37 C36 1.451(10) . ?
C34 C35 1.378(12) . ?
C71 C72 1.467(11) . ?
C72 C73 1.359(14) . ?
Si6 C52 1.805(6) . ?
Si6 C50 1.821(9) . ?
Si6 C51 1.910(10) . ?
C39 C40 1.526(7) . ?
C39 C38 1.525(7) . ?
C48 C47 1.498(10) . ?
C48 C49 1.548(8) . ?
C36 C35 1.384(14) . ?
C73 C74 1.385(12) . ?
N5 C52 1.496(6) . ?
N2 C15 1.487(5) . ?
